data_4021059
loop_
_publ_author_name
'Pavel Turek'
'Martin Kotora'
'Iva Ti\<slerov\'a'
'Michal Hocek'
'Ivan Votruba'
'Ivana C\'isa\<rov\'a'

_publ_section_title
;
 Cocyclotrimerization of 6-Alkynylpurines with \a,\w-Diynes
 as a Novel Approach to Biologically Active 6-Arylpurines
;
_journal_name_full 'Journal of Organic Chemistry'
_journal_page_first 9224
_journal_page_last 9233
_journal_paper_doi 10.1021/jo0486342
_journal_volume 69
_journal_year 2004
_chemical_formula_moiety 'C13 H10 N4 O'
_chemical_formula_sum 'C13 H10 N4 O'
_chemical_formula_weight 238.25
_space_group_IT_number 14
_symmetry_cell_setting monoclinic
_symmetry_space_group_name_Hall '-P 2ybc'
_symmetry_space_group_name_H-M 'P 1 21/c 1'
_cell_angle_alpha 90.00
_cell_angle_beta 93.467(3)
_cell_angle_gamma 90.00
_cell_formula_units_Z 4
_cell_length_a 14.7560(3)
_cell_length_b 9.7250(4)
_cell_length_c 7.2310(7)
_cell_measurement_temperature 150(2)
_cell_volume 1035.76(11)
_diffrn_ambient_temperature 150(2)
_exptl_crystal_density_diffrn 1.528
_cod_original_sg_symbol_H-M 'P 21/c'
_cod_database_code 4021059

loop_
_symmetry_equiv_pos_as_xyz
'x, y, z'
'-x, y+1/2, -z+1/2'
'-x, -y, -z'
'x, -y-1/2, z-1/2'

loop_
_atom_site_label
_atom_site_type_symbol
_atom_site_fract_x
_atom_site_fract_y
_atom_site_fract_z
_atom_site_U_iso_or_equiv
_atom_site_adp_type
_atom_site_occupancy
_atom_site_symmetry_multiplicity
_atom_site_calc_flag
_atom_site_refinement_flags
_atom_site_disorder_assembly
_atom_site_disorder_group
N1 N 0.26558(12) 0.67371(17) 0.4809(2) 0.0252(4) Uani 1 1 d . . .
C2 C 0.22845(15) 0.7996(2) 0.4785(3) 0.0262(5) Uani 1 1 d . . .
H2 H 0.2664 0.8700 0.5233 0.031 Uiso 1 1 calc R . .
N3 N 0.14461(12) 0.83771(17) 0.4207(2) 0.0262(4) Uani 1 1 d . . .
C4 C 0.09283(13) 0.7306(2) 0.3643(3) 0.0220(4) Uani 1 1 d . . .
C5 C 0.12345(13) 0.5940(2) 0.3657(3) 0.0215(4) Uani 1 1 d . . .
C6 C 0.21356(13) 0.5666(2) 0.4219(3) 0.0217(4) Uani 1 1 d . . .
N7 N 0.05133(11) 0.51784(18) 0.2894(2) 0.0236(4) Uani 1 1 d . . .
C8 C -0.01597(14) 0.6091(2) 0.2485(3) 0.0264(5) Uani 1 1 d . . .
H8 H -0.0723 0.5830 0.1952 0.032 Uiso 1 1 calc R . .
N9 N 0.00433(11) 0.73814(17) 0.2900(2) 0.0254(4) Uani 1 1 d . . .
C9 C 0.25735(13) 0.4307(2) 0.4107(3) 0.0209(4) Uani 1 1 d . . .
C10 C 0.34852(13) 0.4247(2) 0.3683(3) 0.0222(4) Uani 1 1 d . . .
H10 H 0.3815 0.5049 0.3524 0.027 Uiso 1 1 calc R . .
C11 C 0.38871(13) 0.2975(2) 0.3505(3) 0.0231(4) Uani 1 1 d . . .
C12 C 0.34039(14) 0.1777(2) 0.3762(3) 0.0227(4) Uani 1 1 d . . .
C13 C 0.25076(14) 0.1818(2) 0.4226(3) 0.0235(4) Uani 1 1 d . . .
H13 H 0.2191 0.1010 0.4428 0.028 Uiso 1 1 calc R . .
C14 C 0.20913(14) 0.3090(2) 0.4383(3) 0.0221(4) Uani 1 1 d . . .
H14 H 0.1487 0.3135 0.4675 0.027 Uiso 1 1 calc R . .
C15 C 0.48306(14) 0.2618(2) 0.3018(3) 0.0269(5) Uani 1 1 d . . .
H15A H 0.4960 0.3007 0.1827 0.032 Uiso 1 1 calc R . .
H15B H 0.5274 0.2961 0.3951 0.032 Uiso 1 1 calc R . .
C16 C 0.40071(14) 0.0565(2) 0.3481(3) 0.0276(5) Uani 1 1 d . . .
H16A H 0.4098 0.0038 0.4616 0.033 Uiso 1 1 calc R . .
H16B H 0.3746 -0.0031 0.2515 0.033 Uiso 1 1 calc R . .
O1 O 0.48503(10) 0.11439(16) 0.2950(2) 0.0361(4) Uani 1 1 d . . .
H7 H 0.0419(19) 0.418(3) 0.268(4) 0.058(8) Uiso 1 1 d . . .

loop_
_atom_site_aniso_label
_atom_site_aniso_U_11
_atom_site_aniso_U_22
_atom_site_aniso_U_33
_atom_site_aniso_U_23
_atom_site_aniso_U_13
_atom_site_aniso_U_12
N1 0.0250(10) 0.0222(9) 0.0283(9) -0.0011(7) 0.0008(7) -0.0013(7)
C2 0.0269(11) 0.0212(10) 0.0304(11) -0.0037(8) 0.0000(9) -0.0023(9)
N3 0.0270(10) 0.0215(9) 0.0302(9) -0.0023(7) 0.0029(7) -0.0001(7)
C4 0.0218(11) 0.0215(10) 0.0232(10) -0.0007(8) 0.0040(8) 0.0028(8)
C5 0.0210(10) 0.0211(10) 0.0224(10) 0.0006(8) 0.0020(8) -0.0009(8)
C6 0.0220(10) 0.0206(10) 0.0225(10) -0.0002(8) 0.0023(8) -0.0002(8)
N7 0.0201(9) 0.0199(9) 0.0307(9) 0.0003(7) 0.0002(7) -0.0005(7)
C8 0.0219(11) 0.0236(11) 0.0336(11) 0.0012(9) -0.0004(9) 0.0002(8)
N9 0.0229(9) 0.0216(9) 0.0318(10) 0.0000(7) 0.0017(7) 0.0014(7)
C9 0.0214(10) 0.0209(10) 0.0202(9) -0.0005(8) -0.0001(7) 0.0016(8)
C10 0.0213(10) 0.0230(10) 0.0223(10) 0.0007(8) 0.0002(8) -0.0014(8)
C11 0.0204(10) 0.0284(11) 0.0202(9) 0.0003(8) -0.0011(8) 0.0023(8)
C12 0.0235(11) 0.0235(10) 0.0204(10) -0.0002(8) -0.0038(8) 0.0041(8)
C13 0.0241(11) 0.0199(10) 0.0259(10) 0.0030(8) -0.0029(8) -0.0011(8)
C14 0.0176(10) 0.0246(11) 0.0239(10) 0.0007(8) -0.0004(8) 0.0006(8)
C15 0.0239(11) 0.0302(12) 0.0265(10) 0.0010(9) 0.0014(8) 0.0029(9)
C16 0.0252(11) 0.0268(11) 0.0304(11) 0.0001(9) -0.0006(9) 0.0044(9)
O1 0.0283(9) 0.0291(9) 0.0519(10) 0.0041(7) 0.0111(7) 0.0078(7)

loop_
_geom_bond_atom_site_label_1
_geom_bond_atom_site_label_2
_geom_bond_distance
_geom_bond_site_symmetry_2
_geom_bond_publ_flag
N1 C2 1.341(3) . ?
N1 C6 1.348(3) . ?
C2 N3 1.334(3) . ?
C2 H2 0.9300 . ?
N3 C4 1.341(3) . ?
C4 N9 1.384(3) . ?
C4 C5 1.403(3) . ?
C5 N7 1.383(3) . ?
C5 C6 1.392(3) . ?
C6 C9 1.476(3) . ?
N7 C8 1.351(3) . ?
N7 H7 0.99(3) . ?
C8 N9 1.320(3) . ?
C8 H8 0.9300 . ?
C9 C10 1.399(3) . ?
C9 C14 1.401(3) . ?
C10 C11 1.381(3) . ?
C10 H10 0.9300 . ?
C11 C12 1.385(3) . ?
C11 C15 1.497(3) . ?
C12 C13 1.384(3) . ?
C12 C16 1.498(3) . ?
C13 C14 1.389(3) . ?
C13 H13 0.9300 . ?
C14 H14 0.9300 . ?
C15 O1 1.435(3) . ?
C15 H15A 0.9700 . ?
C15 H15B 0.9700 . ?
C16 O1 1.439(3) . ?
C16 H16A 0.9700 . ?
C16 H16B 0.9700 . ?

loop_
_cod_related_entry_id
_cod_related_entry_database
_cod_related_entry_code
1 ChemSpider 9645261
